data_8105735
loop_
_publ_author_name
'Zheng, Jun'
'Liu, Sen'
'Zhang, Yaru'
'Huang, Xianqiang'

_publ_section_title
;
 The crystal structure of
 3-(4-chlorophenyl)-1,5-di-p-tolylpentane-1,5-dione, C25H23ClO2
;
_journal_issue 4
_journal_name_full 'Zeitschrift f\"ur Kristallographie - New Crystal Structures'
_journal_page_first 505
_journal_page_last 507
_journal_paper_doi 10.1515/ncrs-2022-0110
_journal_volume 237
_journal_year 2022
_chemical_absolute_configuration R
_chemical_formula_sum 'C25 H23 Cl N0 O2'
_chemical_formula_weight 390.88
_space_group_crystal_system orthorhombic
_space_group_IT_number 19
_space_group_name_Hall 'P 2ac 2ab'
_space_group_name_H-M_alt 'P 21 21 21'
_atom_sites_solution_hydrogens geom
_cell_angle_alpha 90
_cell_angle_beta 90
_cell_angle_gamma 90
_cell_formula_units_Z 4
_cell_length_a 5.5648(5)
_cell_length_b 17.6062(15)
_cell_length_c 21.5033(19)
_cell_measurement_reflns_used 2110
_cell_measurement_temperature 298(2)
_cell_measurement_theta_max 27.064
_cell_measurement_theta_min 3.068
_cell_volume 2106.8(3)
_computing_cell_refinement 'SMART [1]'
_computing_data_collection 'SMART [1]'
_computing_data_reduction 'SMART [1]'
_computing_molecular_graphics 'XP in SHELXTL [2]'
_computing_structure_refinement 'SHELXL-2018/3 (Sheldrick, 2018) [2]'
_computing_structure_solution 'SHELXL-2018/3 (Sheldrick, 2018) [2]'
_diffrn_ambient_temperature 298(2)
_diffrn_measured_fraction_theta_full 0.997
_diffrn_measured_fraction_theta_max 0.997
_diffrn_measurement_device_type 'CCD area detector'
_diffrn_measurement_method 'phi and omega scans'
_diffrn_radiation_type MoK\a
_diffrn_radiation_wavelength 0.71073
_diffrn_reflns_av_R_equivalents 0.0767
_diffrn_reflns_av_unetI/netI 0.0733
_diffrn_reflns_Laue_measured_fraction_full 0.997
_diffrn_reflns_Laue_measured_fraction_max 0.997
_diffrn_reflns_limit_h_max 6
_diffrn_reflns_limit_h_min -6
_diffrn_reflns_limit_k_max 18
_diffrn_reflns_limit_k_min -20
_diffrn_reflns_limit_l_max 25
_diffrn_reflns_limit_l_min -24
_diffrn_reflns_number 10728
_diffrn_reflns_point_group_measured_fraction_full 0.994
_diffrn_reflns_point_group_measured_fraction_max 0.994
_diffrn_reflns_theta_full 24.996
_diffrn_reflns_theta_max 24.996
_diffrn_reflns_theta_min 1.894
_exptl_absorpt_coefficient_mu 0.198
_exptl_absorpt_correction_T_max 0.9785
_exptl_absorpt_correction_T_min 0.9747
_exptl_absorpt_correction_type multi-scan
_exptl_absorpt_process_details sadabs
_exptl_crystal_colour colourless
_exptl_crystal_density_diffrn 1.232
_exptl_crystal_description block
_exptl_crystal_F_000 824
_exptl_crystal_size_max 0.130
_exptl_crystal_size_mid 0.120
_exptl_crystal_size_min 0.110
_refine_diff_density_max 0.109
_refine_diff_density_min -0.140
_refine_diff_density_rms 0.030
_refine_ls_abs_structure_details
;
 Flack x determined using 560 quotients [(I+)-(I-)]/[(I+)+(I-)]
 (Parsons, Flack and Wagner, Acta Cryst. B69 (2013) 249-259).
;
_refine_ls_abs_structure_Flack 0.70(10)
_refine_ls_extinction_coef .
_refine_ls_extinction_method none
_refine_ls_goodness_of_fit_ref 0.889
_refine_ls_hydrogen_treatment constr
_refine_ls_matrix_type full
_refine_ls_number_parameters 255
_refine_ls_number_reflns 3700
_refine_ls_number_restraints 660
_refine_ls_restrained_S_all 0.935
_refine_ls_R_factor_all 0.1249
_refine_ls_R_factor_gt 0.0529
_refine_ls_shift/su_max 0.000
_refine_ls_shift/su_mean 0.000
_refine_ls_structure_factor_coef Fsqd
_refine_ls_weighting_details 'w=1/[\s^2^(Fo^2^)+(0.0615P)^2^+0.1571P] where P=(Fo^2^+2Fc^2^)/3'
_refine_ls_weighting_scheme calc
_refine_ls_wR_factor_gt 0.1127
_refine_ls_wR_factor_ref 0.1371
_reflns_Friedel_coverage 0.704
_reflns_Friedel_fraction_full 0.990
_reflns_Friedel_fraction_max 0.990
_reflns_number_gt 1931
_reflns_number_total 3700
_reflns_threshold_expression 'I > 2\s(I)'
_cod_data_source_file suppl_j_ncrs-2022-0110_suppl.cif
_cod_data_source_block 2
_cod_database_code 8105735
_shelx_space_group_comment
;
The symmetry employed for this shelxl refinement is uniquely defined
by the following loop, which should always be used as a source of
symmetry information in preference to the above space-group names.
They are only intended as comments.
;
_shelx_estimated_absorpt_t_min 0.975
_shelx_estimated_absorpt_t_max 0.979

loop_
_space_group_symop_operation_xyz
'x, y, z'
'-x+1/2, -y, z+1/2'
'-x, y+1/2, -z+1/2'
'x+1/2, -y+1/2, -z'

loop_
_atom_site_label
_atom_site_type_symbol
_atom_site_fract_x
_atom_site_fract_y
_atom_site_fract_z
_atom_site_U_iso_or_equiv
_atom_site_adp_type
_atom_site_occupancy
_atom_site_site_symmetry_order
_atom_site_calc_flag
_atom_site_refinement_flags_posn
_atom_site_refinement_flags_adp
_atom_site_refinement_flags_occupancy
_atom_site_disorder_assembly
_atom_site_disorder_group
C1 C 0.9177(14) 0.1757(4) 0.5917(3) 0.131(2) Uani 1 1 d . U . . .
H1A H 0.875125 0.135156 0.619460 0.197 Uiso 1 1 calc R U . . .
H1B H 0.792941 0.213345 0.591814 0.197 Uiso 1 1 calc R U . . .
H1C H 1.065782 0.198344 0.605179 0.197 Uiso 1 1 calc R U . . .
C2 C 0.9482(13) 0.1446(3) 0.5267(3) 0.0880(16) Uani 1 1 d . U . . .
C3 C 1.1334(12) 0.0989(3) 0.5114(3) 0.0978(16) Uani 1 1 d . U . . .
H3 H 1.248065 0.087287 0.541413 0.117 Uiso 1 1 calc R U . . .
C4 C 1.1570(12) 0.0693(3) 0.4531(3) 0.0924(15) Uani 1 1 d . U . . .
H4 H 1.287364 0.038084 0.444201 0.111 Uiso 1 1 calc R U . . .
C5 C 0.7814(12) 0.1598(3) 0.4825(3) 0.0926(15) Uani 1 1 d . U . . .
H5 H 0.650418 0.190386 0.492231 0.111 Uiso 1 1 calc R U . . .
C6 C 0.8031(10) 0.1306(3) 0.4229(2) 0.0831(14) Uani 1 1 d . U . . .
H6 H 0.687548 0.142178 0.393114 0.100 Uiso 1 1 calc R U . . .
C7 C 0.9929(10) 0.0847(3) 0.4072(2) 0.0703(12) Uani 1 1 d . U . . .
C8 C 1.0245(10) 0.0508(3) 0.3449(2) 0.0690(12) Uani 1 1 d . U . . .
C9 C 0.8354(9) 0.0637(3) 0.2968(2) 0.0687(12) Uani 1 1 d . U . . .
H9A H 0.822426 0.117790 0.288945 0.082 Uiso 1 1 calc R U . . .
H9B H 0.682109 0.046527 0.313087 0.082 Uiso 1 1 calc R U . . .
C10 C 0.8845(9) 0.0228(2) 0.2351(2) 0.0658(12) Uani 1 1 d . U . . .
H10 H 1.054317 0.030387 0.224701 0.079 Uiso 1 1 calc R U . . .
C11 C 0.7336(10) 0.0584(3) 0.1830(2) 0.0732(13) Uani 1 1 d . U . . .
H11A H 0.572474 0.037491 0.184778 0.088 Uiso 1 1 calc R U . . .
H11B H 0.721611 0.112629 0.190217 0.088 Uiso 1 1 calc R U . . .
C12 C 0.8334(11) 0.0455(3) 0.1189(2) 0.0776(13) Uani 1 1 d . U . . .
C13 C 0.7105(10) 0.0809(3) 0.0653(2) 0.0755(13) Uani 1 1 d . U . . .
C14 C 0.5094(12) 0.1237(3) 0.0701(3) 0.0929(15) Uani 1 1 d . U . . .
H14 H 0.437999 0.130434 0.108793 0.111 Uiso 1 1 calc R U . . .
C15 C 0.4096(12) 0.1572(3) 0.0188(3) 0.1040(17) Uani 1 1 d . U . . .
H15 H 0.272539 0.186788 0.023594 0.125 Uiso 1 1 calc R U . . .
C16 C 0.8138(12) 0.0726(3) 0.0068(3) 0.0957(15) Uani 1 1 d . U . . .
H16 H 0.953902 0.044343 0.002119 0.115 Uiso 1 1 calc R U . . .
C17 C 0.7090(13) 0.1060(3) -0.0441(3) 0.1007(17) Uani 1 1 d . U . . .
H17 H 0.779074 0.099580 -0.083047 0.121 Uiso 1 1 calc R U . . .
C18 C 0.5050(13) 0.1484(3) -0.0392(3) 0.0953(16) Uani 1 1 d . U . . .
C19 C 0.3939(14) 0.1853(4) -0.0957(3) 0.136(3) Uani 1 1 d . U . . .
H19A H 0.260560 0.216257 -0.083141 0.204 Uiso 1 1 calc R U . . .
H19B H 0.338794 0.146651 -0.123848 0.204 Uiso 1 1 calc R U . . .
H19C H 0.511707 0.216317 -0.116167 0.204 Uiso 1 1 calc R U . . .
C20 C 0.8414(8) -0.0616(2) 0.2409(2) 0.0606(11) Uani 1 1 d . U . . .
C21 C 0.6331(9) -0.0915(3) 0.2670(2) 0.0690(12) Uani 1 1 d . U . . .
H21 H 0.515975 -0.058841 0.282371 0.083 Uiso 1 1 calc R U . . .
C22 C 0.5985(9) -0.1682(3) 0.2704(2) 0.0728(13) Uani 1 1 d . U . . .
H22 H 0.458318 -0.186939 0.288246 0.087 Uiso 1 1 calc R U . . .
C23 C 1.0093(9) -0.1127(2) 0.2188(2) 0.0665(12) Uani 1 1 d . U . . .
H23 H 1.150957 -0.094801 0.201076 0.080 Uiso 1 1 calc R U . . .
C24 C 0.9695(9) -0.1900(3) 0.2226(2) 0.0703(13) Uani 1 1 d . U . . .
H24 H 1.084460 -0.223609 0.207572 0.084 Uiso 1 1 calc R U . . .
C25 C 0.7641(9) -0.2172(2) 0.2483(2) 0.0677(12) Uani 1 1 d . U . . .
Cl1 Cl 0.7099(3) -0.31333(8) 0.25143(9) 0.1188(7) Uani 1 1 d . U . . .
O1 O 1.2006(7) 0.0135(2) 0.33311(17) 0.0952(12) Uani 1 1 d . U . . .
O2 O 1.0145(9) 0.0085(2) 0.11194(17) 0.1138(14) Uani 1 1 d . U . . .

loop_
_atom_site_aniso_label
_atom_site_aniso_U_11
_atom_site_aniso_U_22
_atom_site_aniso_U_33
_atom_site_aniso_U_23
_atom_site_aniso_U_13
_atom_site_aniso_U_12
C1 0.154(6) 0.163(6) 0.076(4) -0.015(4) 0.015(4) -0.016(5)
C2 0.101(4) 0.095(4) 0.068(3) -0.005(3) 0.000(3) -0.010(3)
C3 0.100(4) 0.115(4) 0.078(3) 0.001(3) -0.014(3) 0.002(3)
C4 0.089(3) 0.101(3) 0.087(3) -0.007(3) -0.005(3) 0.016(3)
C5 0.097(4) 0.104(3) 0.078(3) -0.014(3) 0.008(3) 0.015(3)
C6 0.080(3) 0.093(3) 0.075(3) -0.012(3) -0.005(3) 0.014(3)
C7 0.070(3) 0.071(3) 0.070(3) -0.002(2) -0.001(3) 0.005(3)
C8 0.065(3) 0.067(3) 0.075(3) -0.004(2) 0.001(2) 0.006(2)
C9 0.069(3) 0.066(2) 0.071(3) -0.008(2) 0.003(2) 0.008(2)
C10 0.066(3) 0.064(2) 0.068(3) -0.008(2) 0.007(2) 0.007(2)
C11 0.078(3) 0.072(3) 0.069(3) -0.003(2) 0.008(2) 0.010(2)
C12 0.083(3) 0.077(3) 0.073(3) -0.001(2) 0.015(3) 0.014(3)
C13 0.087(3) 0.075(3) 0.063(3) -0.002(2) 0.007(3) 0.006(3)
C14 0.096(3) 0.110(3) 0.073(3) 0.002(3) -0.002(3) 0.015(3)
C15 0.109(4) 0.117(4) 0.086(3) -0.004(3) -0.002(3) 0.025(3)
C16 0.108(4) 0.103(3) 0.076(3) -0.003(3) 0.008(3) 0.022(3)
C17 0.116(4) 0.113(4) 0.073(3) -0.004(3) 0.008(3) 0.010(3)
C18 0.105(4) 0.108(4) 0.072(3) 0.000(3) -0.008(3) 0.000(3)
C19 0.149(6) 0.172(6) 0.086(4) 0.015(4) -0.022(5) 0.026(5)
C20 0.058(2) 0.062(2) 0.062(2) -0.001(2) 0.004(2) 0.006(2)
C21 0.065(3) 0.069(3) 0.073(3) -0.007(2) 0.011(2) 0.006(2)
C22 0.062(3) 0.077(3) 0.080(3) -0.001(2) 0.012(2) -0.005(2)
C23 0.060(2) 0.066(3) 0.074(3) 0.001(2) 0.009(2) 0.005(2)
C24 0.065(3) 0.065(3) 0.081(3) -0.004(2) 0.014(3) 0.009(2)
C25 0.065(3) 0.062(2) 0.076(3) 0.003(2) 0.005(3) -0.002(2)
Cl1 0.1225(14) 0.0726(9) 0.1613(16) 0.0029(9) 0.0419(13) -0.0122(8)
O1 0.076(2) 0.113(3) 0.097(3) -0.023(2) -0.005(2) 0.035(2)
O2 0.128(3) 0.128(3) 0.086(3) 0.016(2) 0.034(3) 0.051(3)

loop_
_atom_type_symbol
_atom_type_description
_atom_type_scat_dispersion_real
_atom_type_scat_dispersion_imag
_atom_type_scat_source
C C 0.0033 0.0016 'International Tables Vol C Tables 4.2.6.8 and 6.1.1.4'
H H 0.0000 0.0000 'International Tables Vol C Tables 4.2.6.8 and 6.1.1.4'
N N 0.0061 0.0033 'International Tables Vol C Tables 4.2.6.8 and 6.1.1.4'
O O 0.0106 0.0060 'International Tables Vol C Tables 4.2.6.8 and 6.1.1.4'
Cl Cl 0.1484 0.1585 'International Tables Vol C Tables 4.2.6.8 and 6.1.1.4'

loop_
_geom_angle_atom_site_label_1
_geom_angle_atom_site_label_2
_geom_angle_atom_site_label_3
_geom_angle
_geom_angle_site_symmetry_1
_geom_angle_site_symmetry_3
C2 C1 H1A 109.5 . .
C2 C1 H1B 109.5 . .
H1A C1 H1B 109.5 . .
C2 C1 H1C 109.5 . .
H1A C1 H1C 109.5 . .
H1B C1 H1C 109.5 . .
C3 C2 C5 118.1(5) . .
C3 C2 C1 121.8(6) . .
C5 C2 C1 120.0(6) . .
C2 C3 C4 121.7(6) . .
C2 C3 H3 119.2 . .
C4 C3 H3 119.2 . .
C3 C4 C7 121.5(6) . .
C3 C4 H4 119.3 . .
C7 C4 H4 119.3 . .
C2 C5 C6 121.0(6) . .
C2 C5 H5 119.5 . .
C6 C5 H5 119.5 . .
C7 C6 C5 120.9(5) . .
C7 C6 H6 119.6 . .
C5 C6 H6 119.6 . .
C4 C7 C6 116.9(5) . .
C4 C7 C8 119.6(5) . .
C6 C7 C8 123.5(5) . .
O1 C8 C7 120.5(5) . .
O1 C8 C9 120.6(5) . .
C7 C8 C9 118.9(4) . .
C8 C9 C10 113.7(4) . .
C8 C9 H9A 108.8 . .
C10 C9 H9A 108.8 . .
C8 C9 H9B 108.8 . .
C10 C9 H9B 108.8 . .
H9A C9 H9B 107.7 . .
C20 C10 C9 111.2(4) . .
C20 C10 C11 112.0(4) . .
C9 C10 C11 110.1(4) . .
C20 C10 H10 107.8 . .
C9 C10 H10 107.8 . .
C11 C10 H10 107.8 . .
C12 C11 C10 114.0(4) . .
C12 C11 H11A 108.8 . .
C10 C11 H11A 108.8 . .
C12 C11 H11B 108.8 . .
C10 C11 H11B 108.8 . .
H11A C11 H11B 107.7 . .
O2 C12 C13 121.1(5) . .
O2 C12 C11 120.2(5) . .
C13 C12 C11 118.7(5) . .
C14 C13 C16 118.0(5) . .
C14 C13 C12 123.9(5) . .
C16 C13 C12 118.0(5) . .
C13 C14 C15 120.9(6) . .
C13 C14 H14 119.5 . .
C15 C14 H14 119.5 . .
C18 C15 C14 122.0(6) . .
C18 C15 H15 119.0 . .
C14 C15 H15 119.0 . .
C17 C16 C13 120.0(6) . .
C17 C16 H16 120.0 . .
C13 C16 H16 120.0 . .
C18 C17 C16 121.8(6) . .
C18 C17 H17 119.1 . .
C16 C17 H17 119.1 . .
C15 C18 C17 117.2(6) . .
C15 C18 C19 121.9(7) . .
C17 C18 C19 120.9(6) . .
C18 C19 H19A 109.5 . .
C18 C19 H19B 109.5 . .
H19A C19 H19B 109.5 . .
C18 C19 H19C 109.5 . .
H19A C19 H19C 109.5 . .
H19B C19 H19C 109.5 . .
C23 C20 C21 117.2(4) . .
C23 C20 C10 120.3(4) . .
C21 C20 C10 122.5(4) . .
C22 C21 C20 120.9(4) . .
C22 C21 H21 119.6 . .
C20 C21 H21 119.6 . .
C25 C22 C21 121.1(5) . .
C25 C22 H22 119.4 . .
C21 C22 H22 119.4 . .
C20 C23 C24 120.8(4) . .
C20 C23 H23 119.6 . .
C24 C23 H23 119.6 . .
C25 C24 C23 120.5(4) . .
C25 C24 H24 119.7 . .
C23 C24 H24 119.7 . .
C22 C25 C24 119.5(4) . .
C22 C25 Cl1 119.7(4) . .
C24 C25 Cl1 120.8(4) . .

loop_
_geom_bond_atom_site_label_1
_geom_bond_atom_site_label_2
_geom_bond_distance
_geom_bond_site_symmetry_2
C1 C2 1.511(7) .
C1 H1A 0.9600 .
C1 H1B 0.9600 .
C1 H1C 0.9600 .
C2 C3 1.348(8) .
C2 C5 1.356(8) .
C3 C4 1.365(7) .
C3 H3 0.9300 .
C4 C7 1.370(7) .
C4 H4 0.9300 .
C5 C6 1.386(7) .
C5 H5 0.9300 .
C6 C7 1.372(7) .
C6 H6 0.9300 .
C7 C8 1.477(7) .
C8 O1 1.207(6) .
C8 C9 1.493(7) .
C9 C10 1.534(6) .
C9 H9A 0.9700 .
C9 H9B 0.9700 .
C10 C20 1.511(6) .
C10 C11 1.534(6) .
C10 H10 0.9800 .
C11 C12 1.503(7) .
C11 H11A 0.9700 .
C11 H11B 0.9700 .
C12 O2 1.209(6) .
C12 C13 1.478(7) .
C13 C14 1.353(7) .
C13 C16 1.392(7) .
C14 C15 1.369(7) .
C14 H14 0.9300 .
C15 C18 1.364(8) .
C15 H15 0.9300 .
C16 C17 1.373(7) .
C16 H16 0.9300 .
C17 C18 1.363(8) .
C17 H17 0.9300 .
C18 C19 1.510(8) .
C19 H19A 0.9600 .
C19 H19B 0.9600 .
C19 H19C 0.9600 .
C20 C23 1.381(6) .
C20 C21 1.391(6) .
C21 C22 1.366(6) .
C21 H21 0.9300 .
C22 C25 1.349(6) .
C22 H22 0.9300 .
C23 C24 1.381(6) .
C23 H23 0.9300 .
C24 C25 1.356(6) .
C24 H24 0.9300 .
C25 Cl1 1.721(5) .
